data_4000556
loop_
_publ_author_name
'Uchida, Sayaka'
'Kawamoto, Ryosuke'
'Akatsuka, Takeo'
'Hikichi, Shiro'
'Mizuno, Noritaka'

_publ_contact_author_address
;
Department of Applied Chemistry,
School of Engineering,
The University of Tokyo,
7-3-1 Hongo, Bunkyo, Tokyo 113-8656
Japan
;
_publ_contact_author_email tmizuno@mail.ecc.u-tokyo.ac.jp
_publ_contact_author_fax 81(3)58417220
_publ_contact_author_name 'Prof. Noritaka Mizuno'
_publ_contact_author_phone 81(3)58417272
_publ_section_title
;
 Structures and Sorption Properties of Ionic Crystals of
 Macrocation-Dawson-Type Polyoxometalates with Different Charges
;
_journal_coden_ASTM CMATEX
_journal_issue 6
_journal_name_full 'Chemistry of Materials'
_journal_page_first 1367
_journal_page_last 1375
_journal_paper_doi 10.1021/cm047879s
_journal_volume 17
_journal_year 2005
_chemical_formula_sum 'C12 Cr6 N4 O100 P2 W18'
_chemical_formula_weight 5483.32
_space_group_IT_number 176
_symmetry_cell_setting hexagonal
_symmetry_Int_Tables_number 176
_symmetry_space_group_name_Hall '-P 6c'
_symmetry_space_group_name_H-M 'P 63/m'
_audit_creation_method 'CrystalStructure 3.6.0'
_cell_angle_alpha 90
_cell_angle_beta 90
_cell_angle_gamma 120
_cell_formula_units_Z 2
_cell_length_a 16.009(4)
_cell_length_b 16.009(4)
_cell_length_c 21.785(9)
_cell_measurement_reflns_used 25
_cell_measurement_temperature 296.1
_cell_measurement_theta_max 15.0
_cell_measurement_theta_min 14.5
_cell_volume 4835(2)
_computing_cell_refinement 'MSC/AFC Diffractometer Control'
_computing_data_collection 'MSC/AFC Diffractometer Control'
_computing_data_reduction CrystalStructure
_computing_publication_material 'CrystalStructure 3.6.0'
_computing_structure_refinement CRYSTALS
_computing_structure_solution 'DIRDIF99 (PATTY)'
_diffrn_measured_fraction_theta_full 0.9987
_diffrn_measured_fraction_theta_max 0.9987
_diffrn_measurement_device_type 'Rigaku AFC7R'
_diffrn_measurement_method \w-2\q
_diffrn_radiation_type 'Mo K\a'
_diffrn_radiation_wavelength 0.7107
_diffrn_reflns_av_R_equivalents 0.046
_diffrn_reflns_limit_h_max 18
_diffrn_reflns_limit_h_min 0
_diffrn_reflns_limit_k_max 18
_diffrn_reflns_limit_k_min 0
_diffrn_reflns_limit_l_max 0
_diffrn_reflns_limit_l_min -28
_diffrn_reflns_number 4220
_diffrn_reflns_theta_full 27.53
_diffrn_reflns_theta_max 27.53
_diffrn_standards_decay_% 1.50
_diffrn_standards_interval_count 0
_diffrn_standards_number 3
_exptl_absorpt_coefficient_mu 22.136
_exptl_absorpt_correction_T_max 0.012
_exptl_absorpt_correction_T_min 0.005
_exptl_absorpt_correction_type psi-scan
_exptl_absorpt_process_details '(North, Phillips & Mathews, 1968)'
_exptl_crystal_colour green
_exptl_crystal_density_diffrn 3.766
_exptl_crystal_density_meas ?
_exptl_crystal_density_method 'not measured'
_exptl_crystal_description plate
_exptl_crystal_F_000 4812.00
_exptl_crystal_size_max 0.20
_exptl_crystal_size_mid 0.20
_exptl_crystal_size_min 0.01
_refine_diff_density_max 1.76
_refine_diff_density_min -1.59
_refine_ls_extinction_coef ?
_refine_ls_extinction_method none
_refine_ls_goodness_of_fit_ref 1.128
_refine_ls_hydrogen_treatment ?
_refine_ls_number_parameters 190
_refine_ls_number_reflns 2320
_refine_ls_R_factor_gt 0.0420
_refine_ls_shift/su_max 0.1240
_refine_ls_structure_factor_coef F
_refine_ls_weighting_details 'w = 1.0'
_refine_ls_weighting_scheme unit
_refine_ls_wR_factor_ref 0.0450
_reflns_number_gt 2320
_reflns_number_total 3812
_reflns_threshold_expression F^2^>2.0\s(F^2^)
_cod_data_source_file cm047879ssi20041206_095001.cif
_cod_data_source_block '_1a'
_cod_depositor_comments
;
The following automatic conversions were performed:
'_exptl_absorpt_correction_type' value 'psiscan' changed to 'psi-scan'
according to '/home/saulius/struct/CIF-dictionaries/cif_core.dic'
dictionary named 'cif_core.dic' version 2.4.1 from 2010-06-29.

Automatic conversion script
Id: cif_fix_enum 1527 2010-12-29 10:47:43Z saulius 
;
_cod_database_code 4000556

loop_
_symmetry_equiv_pos_site_id
_symmetry_equiv_pos_as_xyz
1 +X,+Y,+Z
2 +X-Y,+X,1/2+Z
3 -Y,+X-Y,+Z
4 -X,-Y,1/2+Z
5 -X+Y,-X,+Z
6 +Y,-X+Y,1/2+Z
7 -X,-Y,-Z
8 -X+Y,-X,1/2-Z
9 +Y,-X+Y,-Z
10 +X,+Y,1/2-Z
11 +X-Y,+X,-Z
12 -Y,+X-Y,1/2-Z

loop_
_atom_site_label
_atom_site_type_symbol
_atom_site_fract_x
_atom_site_fract_y
_atom_site_fract_z
_atom_site_U_iso_or_equiv
_atom_site_adp_type
_atom_site_occupancy
_atom_site_symmetry_multiplicity
_atom_site_calc_flag
_atom_site_refinement_flags
_atom_site_disorder_assembly
_atom_site_disorder_group
W(1) W 0.33200(5) 0.44567(5) 0.16398(4) 0.0230(2) Uani 1.00 1 d . . .
W(2) W 0.55865(5) 0.67845(5) 0.16419(4) 0.0225(2) Uani 1.00 1 d . . .
W(3) W 0.40632(6) 0.59872(6) 0.02479(3) 0.0324(2) Uani 1.00 1 d . . .
Cr(1) Cr 0.5328(3) 0.2853(3) 0.2500 0.031(1) Uani 1.00 2 d S . .
Cr(2) Cr 0.9246(4) 0.8614(4) 0.1535(3) 0.022(1) Uiso 0.50 1 d P . .
P(1) P 0.3333 0.6667 0.1590(3) 0.020(1) Uani 1.00 3 d S . .
O(1) O 0.4573(9) 0.5514(9) 0.1782(6) 0.025(3) Uani 1.00 1 d . . .
O(2) O 0.350(1) 0.495(1) 0.0816(6) 0.034(4) Uani 1.00 1 d . . .
O(3) O 0.283(1) 0.5625(8) 0.1802(5) 0.022(3) Uani 1.00 1 d . . .
O(4) O 0.315(1) 0.431(1) 0.2500 0.023(4) Uani 1.00 2 d S . .
O(5) O 0.1958(9) 0.3801(9) 0.1502(6) 0.028(3) Uani 1.00 1 d . . .
O(6) O 0.349(1) 0.3508(9) 0.1478(8) 0.039(4) Uani 1.00 1 d . . .
O(7) O 0.5099(9) 0.661(1) 0.0813(6) 0.028(4) Uani 1.00 1 d . . .
O(8) O 0.575(1) 0.698(1) 0.2500 0.027(5) Uani 1.00 2 d S . .
O(9) O 0.6545(9) 0.6626(9) 0.1488(7) 0.032(4) Uani 1.00 1 d . . .
O(10) O 0.3333 0.6667 0.0872(8) 0.020(4) Uani 1.00 3 d S . .
O(11) O 0.454(1) 0.557(1) -0.0291(7) 0.052(5) Uani 1.00 1 d . . .
O(12) O 0.279(1) 0.555(1) -0.0083(5) 0.031(4) Uani 1.00 1 d . . .
O(13) O 0.6667 0.3333 0.2500 0.032(7) Uiso 1.00 6 d S . .
O(14) O 0.503(1) 0.188(1) 0.1872(9) 0.057(5) Uiso 1.00 1 d . . .
O(15) O 0.385(2) 0.234(2) 0.2500 0.059(7) Uiso 1.00 2 d S . .
O(16) O 0.538(1) 0.373(1) 0.1842(8) 0.054(4) Uiso 1.00 1 d . . .
O(17) O 0.842(2) 0.715(2) 0.156(1) 0.031(6) Uiso 0.50 1 d P . .
O(18) O 1.002(2) 0.846(2) 0.090(1) 0.038(7) Uiso 0.50 1 d P . .
O(19) O 1.001(2) 0.846(2) 0.220(1) 0.027(6) Uiso 0.50 1 d P . .
O(20) O 0.837(2) 0.858(2) 0.091(1) 0.036(7) Uiso 0.50 1 d P . .
O(21) O 0.834(2) 0.855(2) 0.220(1) 0.032(6) Uiso 0.50 1 d P . .
O(22) O 1.0000 1.0000 0.152(2) 0.021(8) Uiso 0.50 3 d SP . .
O(23) O 0.825(3) 0.631(3) 0.063(2) 0.19(2) Uiso 1.00 1 d . . .
N(1) N 0.321(2) 0.332(2) -0.004(1) 0.031(5) Uiso 0.67 1 d P . .
C(1) C 0.602(1) 0.452(1) 0.164(1) 0.035(4) Uiso 1.00 1 d . . .
C(2) C 1.087(4) 0.896(4) 0.2500 0.07(1) Uiso 1.00 2 d S . .
C(3) C 0.814(3) 0.914(3) 0.077(2) 0.026(8) Uiso 0.50 1 d P . .

loop_
_atom_site_aniso_label
_atom_site_aniso_U_11
_atom_site_aniso_U_22
_atom_site_aniso_U_33
_atom_site_aniso_U_12
_atom_site_aniso_U_13
_atom_site_aniso_U_23
W(1) 0.0211(3) 0.0190(3) 0.0295(4) 0.0106(3) -0.0010(3) -0.0041(3)
W(2) 0.0193(3) 0.0213(3) 0.0274(4) 0.0104(3) 0.0038(3) -0.0008(3)
W(3) 0.0407(5) 0.0425(5) 0.0171(3) 0.0231(4) 0.0034(4) -0.0046(4)
Cr(1) 0.025(2) 0.028(2) 0.038(3) 0.011(2) 0.0000 0.0000
P(1) 0.024(2) 0.024(2) 0.010(3) 0.012(1) 0.0000 0.0000
O(1) 0.026(6) 0.024(6) 0.027(7) 0.013(5) -0.001(5) -0.010(5)
O(2) 0.040(8) 0.028(7) 0.026(7) 0.011(7) -0.002(6) -0.013(6)
O(3) 0.039(7) 0.021(6) 0.014(6) 0.020(6) -0.001(5) -0.006(5)
O(4) 0.021(9) 0.024(9) 0.013(8) 0.003(8) 0.0000 0.0000
O(5) 0.023(6) 0.026(7) 0.029(7) 0.007(5) -0.001(5) -0.000(5)
O(6) 0.028(7) 0.016(6) 0.07(1) 0.007(6) -0.004(7) -0.006(7)
O(7) 0.025(7) 0.038(8) 0.019(7) 0.014(6) 0.004(5) -0.000(6)
O(8) 0.03(1) 0.02(1) 0.03(1) 0.015(8) 0.0000 0.0000
O(9) 0.021(6) 0.022(6) 0.05(1) 0.009(5) 0.011(6) 0.010(6)
O(10) 0.026(7) 0.026(7) 0.008(9) 0.013(3) 0.0000 0.0000
O(11) 0.06(1) 0.06(1) 0.041(9) 0.039(9) 0.008(9) -0.000(9)
O(12) 0.036(8) 0.048(8) 0.012(6) 0.022(7) -0.004(6) -0.003(6)

loop_
_atom_type_symbol
_atom_type_description
_atom_type_scat_dispersion_real
_atom_type_scat_dispersion_imag
_atom_type_scat_source
C C 0.003 0.002
;
International Tables for Crystallography
(1992, Vol. C, Tables 4.2.6.8 and 6.1.1.4)
;
O O 0.011 0.006
;
International Tables for Crystallography
(1992, Vol. C, Tables 4.2.6.8 and 6.1.1.4)
;
Cr Cr 0.321 0.624
;
International Tables for Crystallography
(1992, Vol. C, Tables 4.2.6.8 and 6.1.1.4)
;
W W -0.849 6.872
;
International Tables for Crystallography
(1992, Vol. C, Tables 4.2.6.8 and 6.1.1.4)
;
P P 0.102 0.094
;
International Tables for Crystallography
(1992, Vol. C, Tables 4.2.6.8 and 6.1.1.4)
;
N N 0.006 0.003
;
International Tables for Crystallography
(1992, Vol. C, Tables 4.2.6.8 and 6.1.1.4)
;

loop_
_geom_angle_atom_site_label_1
_geom_angle_atom_site_label_2
_geom_angle_atom_site_label_3
_geom_angle
_geom_angle_publ_flag
_geom_angle_site_symmetry_1
_geom_angle_site_symmetry_2
_geom_angle_site_symmetry_3
O(2) W(1) O(1) 84.8(5) ? . . .
O(3) W(1) O(1) 83.7(6) ? . . .
O(4) W(1) O(1) 88.2(6) ? . . .
O(5) W(1) O(1) 157.4(7) ? . . .
O(6) W(1) O(1) 105.2(7) ? . . .
W(1) O(1) W(2) 153.1(9) ? . . .
O(3) W(1) O(2) 82.0(6) ? . . .
O(4) W(1) O(2) 163.4(8) ? . . .
O(5) W(1) O(2) 88.7(6) ? . . .
O(6) W(1) O(2) 96.4(8) ? . . .
W(1) O(2) W(3) 151.1(7) ? . . .
W(1) O(3) W(2) 89.8(4) ? . . 56505
W(1) O(3) P(1) 128.2(8) ? . . .
W(1) O(3) P(1) 128.1(8) ? . . 66503
W(1) O(3) P(1) 128.1(8) ? . . 56505
O(4) W(1) O(3) 82.3(8) ? . . .
O(5) W(1) O(3) 74.0(5) ? . . .
O(6) W(1) O(3) 170.8(5) ? . . .
O(5) W(1) O(4) 92.0(6) ? . . .
O(6) W(1) O(4) 100.0(9) ? . . .
W(1) O(4) W(1) 164.7(8) ? . . 55510
W(1) O(5) W(2) 122.1(7) ? . . 56505
O(6) W(1) O(5) 97.0(6) ? . . .
O(3) W(2) O(1) 84.2(6) ? 66503 . .
O(5) W(2) O(1) 157.8(7) ? 66503 . .
O(7) W(2) O(1) 85.8(5) ? . . .
O(8) W(2) O(1) 89.3(6) ? . . .
O(9) W(2) O(1) 102.9(7) ? . . .
W(2) O(3) P(1) 127.8(8) ? . 66503 .
W(2) O(3) P(1) 127.8(8) ? . 66503 66503
W(2) O(3) P(1) 127.8(8) ? . 66503 56505
W(2) O(3) W(1) 89.8(4) ? . 66503 66503
O(5) W(2) O(3) 73.8(5) ? 66503 . 66503
O(7) W(2) O(3) 81.4(6) ? . . 66503
O(8) W(2) O(3) 82.6(8) ? . . 66503
O(9) W(2) O(3) 172.6(5) ? . . 66503
W(2) O(5) W(1) 122.1(6) ? . 66503 66503
O(7) W(2) O(5) 87.5(6) ? . . 66503
O(8) W(2) O(5) 91.2(7) ? . . 66503
O(9) W(2) O(5) 98.9(6) ? . . 66503
O(8) W(2) O(7) 163.7(9) ? . . .
O(9) W(2) O(7) 97.1(7) ? . . .
W(2) O(7) W(3) 150.0(7) ? . . .
O(9) W(2) O(8) 99.2(9) ? . . .
W(2) O(8) W(2) 162.8(9) ? . . 55510
O(7) W(3) O(2) 86.7(6) ? . . .
O(10) W(3) O(2) 84.5(6) ? . . .
O(10) W(3) O(2) 84.5(6) ? 66503 . .
O(10) W(3) O(2) 84.5(6) ? 56505 . .
O(11) W(3) O(2) 102.2(8) ? . . .
O(12) W(3) O(2) 88.6(6) ? . . .
O(12) W(3) O(2) 157.4(7) ? 66503 . .
O(10) W(3) O(7) 83.7(6) ? . . .
O(10) W(3) O(7) 83.7(6) ? 66503 . .
O(10) W(3) O(7) 83.6(6) ? 56505 . .
O(11) W(3) O(7) 102.1(8) ? . . .
O(12) W(3) O(7) 156.7(7) ? . . .
O(12) W(3) O(7) 87.4(6) ? 66503 . .
W(3) O(10) P(1) 124.8(4) ? . . .
W(3) O(10) P(1) 124.8(4) ? . . 66503
W(3) O(10) P(1) 124.8(4) ? . . 56505
W(3) O(10) W(3) 90.6(5) ? . . 66503
W(3) O(10) W(3) 90.6(5) ? . . 56505
W(3) O(10) O(10) 45(75) ? . . 66503
O(10) W(3) O(10) 0.0(5) ? 66503 . .
W(3) O(10) O(10) 43(76) ? . . 56505
O(10) W(3) O(10) 0.0(5) ? 56505 . .
O(11) W(3) O(10) 171.3(8) ? . . .
O(12) W(3) O(10) 73.2(5) ? . . .
O(12) W(3) O(10) 73.2(5) ? 66503 . .
W(3) O(10) P(1) 124.9(4) ? . 66503 .
W(3) O(10) P(1) 124.8(4) ? . 66503 66503
W(3) O(10) P(1) 124.8(4) ? . 66503 56505
W(3) O(10) W(3) 90.6(5) ? . 66503 66503
W(3) O(10) W(3) 90.7(5) ? . 66503 56505
W(3) O(10) O(10) 134(75) ? . 66503 .
W(3) O(10) O(10) 89(49) ? . 66503 56505
O(10) W(3) O(10) 0.0(5) ? 56505 . 66503
O(11) W(3) O(10) 171.3(8) ? . . 66503
O(12) W(3) O(10) 73.2(5) ? . . 66503
O(12) W(3) O(10) 73.2(5) ? 66503 . 66503
W(3) O(10) P(1) 124.9(4) ? . 56505 .
W(3) O(10) P(1) 124.8(4) ? . 56505 66503
W(3) O(10) P(1) 124.8(4) ? . 56505 56505
W(3) O(10) W(3) 90.7(5) ? . 56505 66503
W(3) O(10) W(3) 90.6(5) ? . 56505 56505
W(3) O(10) O(10) 135(77) ? . 56505 .
W(3) O(10) O(10) 90(49) ? . 56505 66503
O(11) W(3) O(10) 171.3(8) ? . . 56505
O(12) W(3) O(10) 73.2(5) ? . . 56505
O(12) W(3) O(10) 73.2(5) ? 66503 . 56505
O(12) W(3) O(11) 101.2(7) ? . . .
O(12) W(3) O(11) 100.3(8) ? 66503 . .
W(3) O(12) W(3) 123.0(7) ? . . 56505
O(12) W(3) O(12) 88.3(6) ? 66503 . .
W(3) O(12) W(3) 123.0(7) ? . 66503 66503
Cr(1) O(13) Cr(1) 120.0(2) ? . . 65503
Cr(1) O(13) Cr(1) 120.0(3) ? . . 66505
Cr(1) O(13) O(13) 80.7(2) ? . . 65503
O(13) Cr(1) O(13) 0.0481(1) ? 65503 . .
Cr(1) O(13) O(13) 20.7(2) ? . . 66505
O(13) Cr(1) O(13) 0.0173(2) ? 66505 . .
O(14) Cr(1) O(13) 95.6(7) ? . . .
O(14) Cr(1) O(13) 95.6(7) ? 55510 . .
O(15) Cr(1) O(13) 179.2(9) ? . . .
O(16) Cr(1) O(13) 94.3(6) ? . . .
O(16) Cr(1) O(13) 94.3(6) ? 55510 . .
Cr(1) O(13) O(13) 80.7(2) ? . . 65503
O(13) Cr(1) O(13) 0.0481(1) ? 65503 . .
Cr(1) O(13) O(13) 20.7(2) ? . . 66505
O(13) Cr(1) O(13) 0.0173(2) ? 66505 . .
Cr(1) O(13) Cr(1) 120.0(2) ? . 65503 65503
Cr(1) O(13) Cr(1) 120.0(3) ? . 65503 66505
Cr(1) O(13) O(13) 99.2(2) ? . 65503 .
Cr(1) O(13) O(13) 39.2(2) ? . 65503 66505
O(13) Cr(1) O(13) 0.0309(1) ? 66505 . 65503
O(14) Cr(1) O(13) 95.6(7) ? . . 65503
O(14) Cr(1) O(13) 95.6(7) ? 55510 . 65503
O(15) Cr(1) O(13) 179.1(9) ? . . 65503
O(16) Cr(1) O(13) 94.3(6) ? . . 65503
O(16) Cr(1) O(13) 94.3(6) ? 55510 . 65503
Cr(1) O(13) O(13) 99.2(2) ? . 65503 .
O(13) Cr(1) O(13) 0.0481(1) ? . . 65503
Cr(1) O(13) O(13) 39.2(2) ? . 65503 66505
O(13) Cr(1) O(13) 0.0309(1) ? 66505 . 65503
Cr(1) O(13) Cr(1) 120.0(2) ? . 66505 65503
Cr(1) O(13) Cr(1) 120.0(3) ? . 66505 66505
Cr(1) O(13) O(13) 159.3(2) ? . 66505 .
Cr(1) O(13) O(13) 140.7(2) ? . 66505 65503
O(14) Cr(1) O(13) 95.6(7) ? . . 66505
O(14) Cr(1) O(13) 95.6(7) ? 55510 . 66505
O(15) Cr(1) O(13) 179.2(9) ? . . 66505
O(16) Cr(1) O(13) 94.3(6) ? . . 66505
O(16) Cr(1) O(13) 94.3(6) ? 55510 . 66505
Cr(1) O(13) O(13) 159.3(2) ? . 66505 .
O(13) Cr(1) O(13) 0.0173(2) ? . . 66505
Cr(1) O(13) O(13) 140.7(2) ? . 66505 65503
O(13) Cr(1) O(13) 0.0309(1) ? 65503 . 66505
O(14) Cr(1) O(14) 89.3(8) ? 55510 . .
O(15) Cr(1) O(14) 85.0(9) ? . . .
O(16) Cr(1) O(14) 88.1(8) ? . . .
O(16) Cr(1) O(14) 170.0(8) ? 55510 . .
Cr(1) O(14) C(1) 134(1) ? . . 65503
O(13) Cr(1) O(14) 95.6(7) ? . . .
O(13) Cr(1) O(14) 95.6(7) ? 65503 . .
O(13) Cr(1) O(14) 95.6(7) ? 66505 . .
O(15) Cr(1) O(14) 85.0(9) ? . . 55510
O(16) Cr(1) O(14) 170.0(8) ? . . 55510
O(16) Cr(1) O(14) 88.1(8) ? 55510 . 55510
Cr(1) O(14) C(1) 134(1) ? . 55510 65512
O(13) Cr(1) O(14) 95.6(7) ? . . 55510
O(13) Cr(1) O(14) 95.6(7) ? 65503 . 55510
O(13) Cr(1) O(14) 95.6(7) ? 66505 . 55510
O(16) Cr(1) O(15) 85.1(8) ? . . .
O(16) Cr(1) O(15) 85.1(8) ? 55510 . .
O(13) Cr(1) O(15) 179.2(9) ? . . .
O(13) Cr(1) O(15) 179.1(9) ? 65503 . .
O(13) Cr(1) O(15) 179.2(9) ? 66505 . .
O(16) Cr(1) O(16) 92.8(9) ? 55510 . .
Cr(1) O(16) C(1) 134(1) ? . . .
O(13) Cr(1) O(16) 94.3(6) ? . . .
O(13) Cr(1) O(16) 94.3(6) ? 65503 . .
O(13) Cr(1) O(16) 94.3(6) ? 66505 . .
Cr(1) O(16) C(1) 134(1) ? . 55510 55510
O(13) Cr(1) O(16) 94.3(6) ? . . 55510
O(13) Cr(1) O(16) 94.3(6) ? 65503 . 55510
O(13) Cr(1) O(16) 94.3(6) ? 66505 . 55510
O(18) Cr(2) O(17) 87(1) ? . . .
O(19) Cr(2) O(17) 85(1) ? . . .
O(20) Cr(2) O(17) 86(1) ? . . .
O(21) Cr(2) O(17) 83(1) ? . . .
O(22) Cr(2) O(17) 178(1) ? . . .
O(19) Cr(2) O(18) 91(1) ? . . .
O(20) Cr(2) O(18) 89(1) ? . . .
O(21) Cr(2) O(18) 170(1) ? . . .
O(22) Cr(2) O(18) 93(1) ? . . .
Cr(2) O(19) O(19) 136(2) ? . . 55510
O(20) Cr(2) O(19) 172(1) ? . . .
O(21) Cr(2) O(19) 86(1) ? . . .
O(22) Cr(2) O(19) 94(1) ? . . .
Cr(2) O(19) C(2) 141(2) ? . . .
O(21) Cr(2) O(20) 91(1) ? . . .
O(22) Cr(2) O(20) 92(1) ? . . .
Cr(2) O(20) C(3) 131(2) ? . . .
Cr(2) O(21) O(21) 136(2) ? . . 55510
O(22) Cr(2) O(21) 95(1) ? . . .
P(1) P(1) P(1) 60(58) ? . 66503 56505
P(1) P(1) P(1) 59(58) ? 56505 . 66503
P(1) P(1) O(3) 146(69) ? . 66503 .
O(3) P(1) P(1) 33(69) ? . . 66503
P(1) P(1) O(3) 88(24) ? . 66503 66503
O(3) P(1) P(1) 91(24) ? 66503 . 66503
P(1) P(1) O(10) 89(110) ? . 66503 .
O(10) P(1) P(1) 90(110) ? . . 66503
P(1) P(1) O(10) 89(110) ? . 66503 66503
O(10) P(1) P(1) 89(110) ? 66503 . 66503
P(1) P(1) O(10) 89(110) ? . 66503 56505
O(10) P(1) P(1) 89(110) ? 56505 . 66503
P(1) P(1) O(3) 35(66) ? . 66503 56505
O(3) P(1) P(1) 144(67) ? 56505 . 66503
P(1) P(1) P(1) 60(58) ? . 56505 66503
P(1) P(1) O(3) 91(24) ? . 56505 .
O(3) P(1) P(1) 88(24) ? . . 56505
P(1) P(1) O(3) 144(67) ? . 56505 66503
O(3) P(1) P(1) 35(66) ? 66503 . 56505
P(1) P(1) O(10) 89(110) ? . 56505 .
O(10) P(1) P(1) 89(110) ? . . 56505
P(1) P(1) O(10) 89(110) ? . 56505 66503
O(10) P(1) P(1) 89(110) ? 66503 . 56505
P(1) P(1) O(10) 90(110) ? . 56505 56505
O(10) P(1) P(1) 89(110) ? 56505 . 56505
P(1) P(1) O(3) 33(69) ? . 56505 56505
O(3) P(1) P(1) 146(69) ? 56505 . 56505
P(1) O(3) W(2) 127.8(9) ? . . 56505
P(1) O(3) P(1) 0.0(3) ? . . 66503
P(1) O(3) P(1) 0.1(3) ? . . 56505
O(3) P(1) O(3) 111.1(8) ? 66503 . .
O(10) P(1) O(3) 107.7(5) ? . . .
O(10) P(1) O(3) 107.6(5) ? 66503 . .
O(10) P(1) O(3) 107.7(5) ? 56505 . .
O(3) P(1) O(3) 111.2(8) ? 56505 . .
P(1) O(3) P(1) 0.1(3) ? . 66503 66503
P(1) O(3) P(1) 0.0(3) ? . 66503 56505
P(1) O(3) W(1) 128.1(9) ? . 66503 66503
O(10) P(1) O(3) 107.7(5) ? . . 66503
O(10) P(1) O(3) 107.7(5) ? 66503 . 66503
O(10) P(1) O(3) 107.6(5) ? 56505 . 66503
O(3) P(1) O(3) 111.2(8) ? 56505 . 66503
P(1) O(3) P(1) 0.0(3) ? . 56505 66503
P(1) O(3) P(1) 0.0(3) ? . 56505 56505
O(10) P(1) O(3) 107.7(5) ? . . 56505
O(10) P(1) O(3) 107.8(5) ? 66503 . 56505
O(10) P(1) O(3) 107.8(5) ? 56505 . 56505
P(1) O(3) W(1) 128.1(6) ? . 56505 56505
P(1) O(3) W(2) 127.8(6) ? . 56505 66503
P(1) O(10) P(1) 0.0586(7) ? . . 66503
P(1) O(10) P(1) 0.0586(7) ? . . 56505
P(1) O(10) W(3) 124.8(4) ? . . 66503
P(1) O(10) W(3) 124.8(4) ? . . 56505
P(1) O(10) O(10) 89(120) ? . . 66503
O(10) P(1) O(10) 0.0586(7) ? 66503 . .
P(1) O(10) O(10) 90(120) ? . . 56505
O(10) P(1) O(10) 0.0586(7) ? 56505 . .
P(1) O(10) P(1) 0.0586(7) ? . 66503 66503
P(1) O(10) P(1) 0.0586(7) ? . 66503 56505
P(1) O(10) W(3) 124.8(4) ? . 66503 66503
P(1) O(10) W(3) 124.8(4) ? . 66503 56505
P(1) O(10) O(10) 89(120) ? . 66503 .
P(1) O(10) O(10) 89(120) ? . 66503 56505
O(10) P(1) O(10) 0.0586(6) ? 56505 . 66503
P(1) O(10) P(1) 0.0586(7) ? . 56505 66503
P(1) O(10) P(1) 0.0586(7) ? . 56505 56505
P(1) O(10) W(3) 124.8(4) ? . 56505 66503
P(1) O(10) W(3) 124.8(4) ? . 56505 56505
P(1) O(10) O(10) 89(120) ? . 56505 .
P(1) O(10) O(10) 89(120) ? . 56505 66503
P(1) O(3) W(2) 127.8(9) ? 66503 . 56505
P(1) O(3) W(2) 127.8(9) ? 56505 . 56505
O(3) W(2) O(5) 73.8(5) ? . 56505 .
O(3) W(2) O(1) 84.2(5) ? . 56505 56505
O(3) W(2) O(7) 81.4(4) ? . 56505 56505
O(3) W(2) O(8) 82.6(5) ? . 56505 56505
O(3) W(2) O(9) 172.6(7) ? . 56505 56505
O(3) P(1) P(1) 144(67) ? . 66503 56505
P(1) O(3) P(1) 0.0(3) ? 56505 . 66503
O(3) P(1) O(3) 111.2(8) ? . 66503 66503
O(3) P(1) O(10) 107.8(5) ? . 66503 .
O(3) P(1) O(10) 107.7(5) ? . 66503 66503
O(3) P(1) O(10) 107.8(5) ? . 66503 56505
O(3) P(1) O(3) 111.2(8) ? . 66503 56505
O(3) P(1) P(1) 35(66) ? . 56505 66503
O(3) P(1) O(3) 111.2(8) ? . 56505 66503
O(3) P(1) O(10) 107.7(5) ? . 56505 .
O(3) P(1) O(10) 107.6(5) ? . 56505 66503
O(3) P(1) O(10) 107.7(5) ? . 56505 56505
O(3) P(1) O(3) 111.1(8) ? . 56505 56505
O(4) W(1) O(1) 88.2(6) ? . 55510 55510
O(4) W(1) O(3) 82.3(8) ? . 55510 55510
O(4) W(1) O(5) 92.0(6) ? . 55510 55510
O(4) W(1) O(6) 100.0(9) ? . 55510 55510
O(5) W(2) O(1) 157.8(4) ? . 56505 56505
O(5) W(2) O(7) 87.5(7) ? . 56505 56505
O(5) W(2) O(8) 91.2(9) ? . 56505 56505
O(5) W(2) O(9) 98.9(7) ? . 56505 56505
O(8) W(2) O(1) 89.3(6) ? . 55510 55510
O(8) W(2) O(3) 82.6(8) ? . 55510 66512
O(8) W(2) O(5) 91.2(7) ? . 55510 66512
O(8) W(2) O(9) 99.2(9) ? . 55510 55510
P(1) O(10) W(3) 124.9(4) ? 66503 . 66503
P(1) O(10) W(3) 124.8(4) ? 56505 . 66503
W(3) O(10) W(3) 90.7(5) ? 56505 . 66503
O(10) W(3) O(10) 0.0(5) ? . 66503 66503
O(10) O(10) W(3) 135(77) ? 66503 . 66503
O(10) W(3) O(10) 0.0(5) ? . 66503 56505
O(10) O(10) W(3) 90(49) ? 56505 . 66503
O(10) W(3) O(12) 73.2(4) ? . 66503 66503
O(10) W(3) O(12) 73.2(5) ? . 66503 56505
O(10) W(3) O(2) 84.5(5) ? . 66503 66503
O(10) W(3) O(7) 83.6(5) ? . 66503 66503
P(1) O(10) W(3) 124.8(4) ? 66503 . 56505
P(1) O(10) W(3) 124.9(4) ? 56505 . 56505
O(10) W(3) O(10) 0.0(5) ? . 56505 66503
O(10) O(10) W(3) 89(49) ? 66503 . 56505
O(10) W(3) O(10) 0.0(5) ? . 56505 56505
O(10) O(10) W(3) 134(75) ? 56505 . 56505
O(10) W(3) O(12) 73.2(4) ? . 56505 .
O(10) W(3) O(12) 73.2(5) ? . 56505 56505
O(10) W(3) O(2) 84.5(5) ? . 56505 56505
O(10) W(3) O(7) 83.7(4) ? . 56505 56505
O(10) W(3) O(11) 171.3(7) ? . 56505 56505
O(10) P(1) P(1) 89(110) ? . 66503 56505
P(1) O(10) P(1) 0.0586(7) ? 56505 . 66503
O(10) P(1) O(3) 107.7(5) ? . 66503 66503
O(10) P(1) O(10) 0.0586(7) ? . 66503 66503
O(10) O(10) P(1) 89(120) ? 66503 . 66503
O(10) P(1) O(10) 0.0586(6) ? . 66503 56505
O(10) O(10) P(1) 89(120) ? 56505 . 66503
O(10) P(1) O(3) 107.6(5) ? . 66503 56505
O(10) P(1) P(1) 89(110) ? . 56505 66503
O(10) P(1) O(3) 107.8(5) ? . 56505 66503
O(10) P(1) O(10) 0.0586(6) ? . 56505 66503
O(10) O(10) P(1) 89(120) ? 66503 . 56505
O(10) P(1) O(10) 0.0586(7) ? . 56505 56505
O(10) O(10) P(1) 89(120) ? 56505 . 56505
O(10) P(1) O(3) 107.6(5) ? . 56505 56505
O(10) O(10) P(1) 90(120) ? . 66503 66503
O(10) O(10) P(1) 89(120) ? . 66503 56505
O(10) O(10) W(3) 43(76) ? . 66503 66503
O(10) O(10) W(3) 90(49) ? . 66503 56505
O(10) O(10) O(10) 60(67) ? . 66503 56505
O(10) O(10) O(10) 59(67) ? 56505 . 66503
O(10) O(10) P(1) 89(120) ? . 56505 66503
O(10) O(10) P(1) 89(120) ? . 56505 56505
O(10) O(10) W(3) 89(49) ? . 56505 66503
O(10) O(10) W(3) 45(75) ? . 56505 56505
O(10) O(10) O(10) 60(67) ? . 56505 66503
O(12) W(3) O(10) 73.2(4) ? . 56505 66503
O(12) W(3) O(10) 73.2(4) ? . 56505 56505
O(12) W(3) O(12) 88.3(7) ? . 56505 56505
O(12) W(3) O(2) 157.4(6) ? . 56505 56505
O(12) W(3) O(7) 87.4(7) ? . 56505 56505
O(12) W(3) O(11) 100.3(8) ? . 56505 56505
Cr(1) O(13) Cr(1) 120.0(2) ? 66505 . 65503
O(13) Cr(1) O(13) 0.0173(1) ? . 65503 65503
O(13) O(13) Cr(1) 159.3(1) ? 65503 . 65503
O(13) Cr(1) O(13) 0.0309(1) ? . 65503 66505
O(13) O(13) Cr(1) 140.7(1) ? 66505 . 65503
O(13) Cr(1) O(16) 94.3(7) ? . 65503 65503
O(13) Cr(1) O(16) 94.3(7) ? . 65503 65512
O(13) Cr(1) O(13) 0.0173(1) ? . 65503 65503
O(13) O(13) Cr(1) 159.3(1) ? 65503 . 65503
O(13) Cr(1) O(13) 0.0309(1) ? . 65503 66505
O(13) O(13) Cr(1) 140.7(1) ? 66505 . 65503
O(13) Cr(1) O(14) 95.6(8) ? . 65503 65503
O(13) Cr(1) O(14) 95.6(8) ? . 65503 65512
O(13) Cr(1) O(13) 0.0309(2) ? . 66505 65503
O(13) O(13) Cr(1) 39.2(2) ? 65503 . 66505
O(13) Cr(1) O(13) 0.0481(1) ? . 66505 66505
O(13) O(13) Cr(1) 99.2(2) ? 66505 . 66505
O(13) Cr(1) O(14) 95.6(5) ? . 66505 66505
O(13) Cr(1) O(14) 95.6(5) ? . 66505 66508
O(13) Cr(1) O(13) 0.0309(2) ? . 66505 65503
O(13) O(13) Cr(1) 39.2(2) ? 65503 . 66505
O(13) Cr(1) O(13) 0.0481(1) ? . 66505 66505
O(13) O(13) Cr(1) 99.2(2) ? 66505 . 66505
O(13) Cr(1) O(16) 94.3(5) ? . 66505 66505
O(13) Cr(1) O(16) 94.3(5) ? . 66505 66508
O(13) Cr(1) O(15) 179(1) ? . 66505 66505
O(13) O(13) Cr(1) 99.2(2) ? . 65503 .
Cr(1) O(13) O(13) 80.7(2) ? . . 65503
O(13) O(13) Cr(1) 20.7(1) ? . 65503 65503
Cr(1) O(13) O(13) 159.3(1) ? 65503 . 65503
O(13) O(13) Cr(1) 140.7(2) ? . 65503 66505
Cr(1) O(13) O(13) 39.2(2) ? 66505 . 65503
O(13) O(13) O(13) 60(111) ? . 65503 66505
O(13) O(13) O(13) 59(162) ? 66505 . 65503
O(13) O(13) Cr(1) 159.3(2) ? . 66505 .
Cr(1) O(13) O(13) 20.7(2) ? . . 66505
O(13) O(13) Cr(1) 39.2(1) ? . 66505 65503
Cr(1) O(13) O(13) 140.7(1) ? 65503 . 66505
O(13) O(13) Cr(1) 80.7(2) ? . 66505 66505
Cr(1) O(13) O(13) 99.2(2) ? 66505 . 66505
O(13) O(13) O(13) 60(110) ? . 66505 65503
O(14) C(1) O(16) 122(2) ? . 65503 65503
O(16) C(1) O(14) 122(2) ? . . 66505
O(19) O(19) C(2) 61(1) ? . 55510 .
C(2) O(19) O(19) 61(1) ? . . 55510
O(19) O(19) Cr(2) 136(2) ? . 55510 55510
O(19) C(2) O(19) 57(2) ? . . 55510
O(21) O(21) Cr(2) 136(2) ? . 55510 55510
C(1) O(14) Cr(1) 134(1) ? . 66505 66505
C(2) O(19) Cr(2) 141(2) ? . 55510 55510

loop_
_geom_bond_atom_site_label_1
_geom_bond_atom_site_label_2
_geom_bond_distance
_geom_bond_publ_flag
_geom_bond_site_symmetry_1
_geom_bond_site_symmetry_2
W(1) O(1) 1.89(1) ? . .
W(1) O(2) 1.92(1) ? . .
W(1) O(3) 2.39(2) ? . .
W(1) O(4) 1.891(2) ? . .
W(1) O(5) 1.91(1) ? . .
W(1) O(6) 1.71(2) ? . .
W(2) O(1) 1.89(1) ? . .
W(2) O(3) 2.38(2) ? . 66503
W(2) O(5) 1.93(1) ? . 66503
W(2) O(7) 1.93(1) ? . .
W(2) O(8) 1.891(3) ? . .
W(2) O(9) 1.71(2) ? . .
W(3) O(2) 1.90(1) ? . .
W(3) O(7) 1.90(1) ? . .
W(3) O(10) 2.38(1) ? . .
W(3) O(10) 2.38(1) ? . 66503
W(3) O(10) 2.38(1) ? . 56505
W(3) O(11) 1.70(2) ? . .
W(3) O(12) 1.93(2) ? . .
W(3) O(12) 1.93(2) ? . 66503
Cr(1) O(13) 1.881(5) ? . .
Cr(1) O(13) 1.881(5) ? . 65503
Cr(1) O(13) 1.880(5) ? . 66505
Cr(1) O(14) 1.95(2) ? . .
Cr(1) O(14) 1.95(2) ? . 55510
Cr(1) O(15) 2.08(3) ? . .
Cr(1) O(16) 1.98(2) ? . .
Cr(1) O(16) 1.98(2) ? . 55510
Cr(2) O(17) 2.03(2) ? . .
Cr(2) O(18) 1.95(4) ? . .
Cr(2) O(19) 1.99(3) ? . .
Cr(2) O(20) 1.94(3) ? . .
Cr(2) O(21) 2.01(3) ? . .
Cr(2) O(22) 1.924(5) ? . .
P(1) P(1) 0.002(8) ? . 66503
P(1) P(1) 0.002(8) ? . 56505
P(1) O(3) 1.52(1) ? . .
P(1) O(3) 1.52(1) ? . 66503
P(1) O(3) 1.51(2) ? . 56505
P(1) O(10) 1.57(2) ? . .
P(1) O(10) 1.57(2) ? . 66503
P(1) O(10) 1.57(2) ? . 56505
O(3) W(2) 2.38(1) ? . 56505
O(3) P(1) 1.51(1) ? . 66503
O(3) P(1) 1.52(1) ? . 56505
O(4) W(1) 1.891(2) ? . 55510
O(5) W(2) 1.93(2) ? . 56505
O(8) W(2) 1.891(3) ? . 55510
O(10) W(3) 2.38(1) ? . 66503
O(10) W(3) 2.38(1) ? . 56505
O(10) P(1) 1.57(2) ? . 66503
O(10) P(1) 1.57(2) ? . 56505
O(10) O(10) 0.00(2) ? . 66503
O(10) O(10) 0.00(2) ? . 56505
O(12) W(3) 1.93(2) ? . 56505
O(13) Cr(1) 1.880(6) ? . 65503
O(13) Cr(1) 1.881(4) ? . 66505
O(13) O(13) 0.0(3) ? . 65503
O(13) O(13) 0.0(3) ? . 66505
O(13) O(13) 0.0(3) ? . 66508
O(13) O(13) 0.0(3) ? . 65512
O(14) C(1) 1.25(4) ? . 65503
O(16) C(1) 1.24(2) ? . .
O(19) O(19) 1.32(4) ? . 55510
O(19) C(2) 1.36(5) ? . .
O(20) C(3) 1.18(7) ? . .
O(21) O(21) 1.32(4) ? . 55510
C(1) O(14) 1.25(3) ? . 66505
C(2) O(19) 1.36(5) ? . 55510

loop_
_geom_contact_atom_site_label_1
_geom_contact_atom_site_label_2
_geom_contact_distance
_geom_contact_publ_flag
_geom_contact_site_symmetry_1
_geom_contact_site_symmetry_2
W(1) W(2) 3.363(1) ? . 56505
W(1) P(1) 3.5298(9) ? . .
W(1) P(1) 3.5282(9) ? . 66503
W(1) P(1) 3.5290(9) ? . 56505
W(2) W(1) 3.363(1) ? . 66503
W(2) P(1) 3.5192(9) ? . .
W(2) P(1) 3.5184(9) ? . 66503
W(2) P(1) 3.5176(9) ? . 56505
W(3) W(3) 3.385(2) ? . 66503
W(3) W(3) 3.385(2) ? . 56505
W(3) P(1) 3.518(6) ? . .
W(3) P(1) 3.517(6) ? . 66503
W(3) P(1) 3.517(6) ? . 56505
W(3) O(12) 3.58(2) ? . 56505
Cr(1) Cr(1) 3.257(9) ? . 65503
Cr(1) Cr(1) 3.257(5) ? . 66505
Cr(1) O(14) 3.32(2) ? . 66505
Cr(1) O(14) 3.32(2) ? . 66508
Cr(1) O(16) 3.31(2) ? . 65503
Cr(1) O(16) 3.31(2) ? . 65512
Cr(1) C(1) 2.98(2) ? . .
Cr(1) C(1) 2.96(3) ? . 65503
Cr(1) C(1) 2.98(2) ? . 55510
Cr(1) C(1) 2.96(3) ? . 65512
Cr(2) O(19) 3.08(3) ? . 55510
Cr(2) O(21) 3.09(3) ? . 55510
Cr(2) C(2) 3.17(4) ? . .
Cr(2) C(3) 2.86(5) ? . .
P(1) W(1) 3.5290(6) ? . 66503
P(1) W(1) 3.5282(9) ? . 56505
P(1) W(2) 3.5176(9) ? . 66503
P(1) W(2) 3.5184(6) ? . 56505
P(1) W(3) 3.517(6) ? . 66503
P(1) W(3) 3.517(6) ? . 56505
P(1) O(1) 3.35(2) ? . .
P(1) O(1) 3.34(1) ? . 66503
P(1) O(1) 3.34(1) ? . 56505
P(1) O(2) 3.35(2) ? . .
P(1) O(2) 3.35(1) ? . 66503
P(1) O(2) 3.35(2) ? . 56505
P(1) O(7) 3.34(2) ? . .
P(1) O(7) 3.33(2) ? . 66503
P(1) O(7) 3.34(1) ? . 56505
O(1) P(1) 3.34(2) ? . 66503
O(1) P(1) 3.34(2) ? . 56505
O(1) O(1) 3.13(2) ? . 55510
O(1) O(2) 2.57(2) ? . .
O(1) O(3) 2.88(2) ? . .
O(1) O(3) 2.88(2) ? . 66503
O(1) O(4) 2.63(2) ? . .
O(1) O(6) 2.86(2) ? . .
O(1) O(7) 2.60(2) ? . .
O(1) O(8) 2.66(2) ? . .
O(1) O(9) 2.81(2) ? . .
O(1) C(1) 3.42(3) ? . .
O(2) P(1) 3.35(2) ? . 66503
O(2) P(1) 3.35(2) ? . 56505
O(2) O(3) 2.85(2) ? . .
O(2) O(5) 2.68(2) ? . .
O(2) O(6) 2.71(2) ? . .
O(2) O(7) 2.61(2) ? . .
O(2) O(7) 3.15(2) ? . 56505
O(2) O(10) 2.90(2) ? . .
O(2) O(10) 2.90(2) ? . 66503
O(2) O(10) 2.90(2) ? . 56505
O(2) O(11) 2.81(2) ? . .
O(2) O(12) 2.67(2) ? . .
O(2) N(1) 3.05(3) ? . .
O(3) O(1) 2.88(2) ? . 56505
O(3) O(3) 2.50(1) ? . 66503
O(3) O(3) 2.50(2) ? . 56505
O(3) O(3) 3.04(2) ? . 55510
O(3) O(4) 2.84(2) ? . .
O(3) O(5) 2.61(2) ? . .
O(3) O(7) 2.83(2) ? . 56505
O(3) O(8) 2.84(2) ? . 56505
O(3) O(10) 2.49(2) ? . .
O(3) O(10) 2.49(2) ? . 66503
O(3) O(10) 2.49(2) ? . 56505
O(4) O(1) 2.63(2) ? . 55510
O(4) O(3) 2.84(2) ? . 55510
O(4) O(5) 2.74(2) ? . .
O(4) O(5) 2.74(2) ? . 55510
O(4) O(6) 2.76(2) ? . .
O(4) O(6) 2.76(2) ? . 55510
O(4) O(8) 3.03(3) ? . 56505
O(5) O(6) 2.71(2) ? . .
O(5) O(7) 2.67(2) ? . 56505
O(5) O(8) 2.73(2) ? . 56505
O(5) O(9) 2.77(2) ? . 56505
O(5) O(18) 3.55(4) ? . 65503
O(5) O(20) 3.45(3) ? . 56505
O(5) O(21) 3.51(3) ? . 56505
O(5) C(2) 3.41(4) ? . 65503
O(5) C(3) 3.13(4) ? . 56505
O(6) O(15) 3.14(3) ? . .
O(6) O(16) 2.98(3) ? . .
O(6) O(17) 3.20(3) ? . 65503
O(6) O(18) 3.36(3) ? . 65503
O(6) O(19) 3.50(3) ? . 65503
O(6) O(23) 3.26(6) ? . 65503
O(6) N(1) 3.33(3) ? . .
O(6) C(1) 3.55(3) ? . .
O(7) P(1) 3.34(2) ? . 66503
O(7) P(1) 3.33(2) ? . 56505
O(7) O(2) 3.15(2) ? . 66503
O(7) O(3) 2.83(2) ? . 66503
O(7) O(5) 2.67(2) ? . 66503
O(7) O(9) 2.73(2) ? . .
O(7) O(10) 2.88(2) ? . .
O(7) O(10) 2.88(2) ? . 66503
O(7) O(10) 2.88(2) ? . 56505
O(7) O(11) 2.80(2) ? . .
O(7) O(12) 2.64(2) ? . 66503
O(7) N(1) 3.13(3) ? . 66507
O(8) O(1) 2.66(2) ? . 55510
O(8) O(3) 2.84(3) ? . 66503
O(8) O(3) 2.84(3) ? . 66512
O(8) O(4) 3.03(3) ? . 66503
O(8) O(5) 2.73(2) ? . 66503
O(8) O(5) 2.73(2) ? . 66512
O(8) O(9) 2.74(2) ? . .
O(8) O(9) 2.74(2) ? . 55510
O(9) O(5) 2.77(2) ? . 66503
O(9) O(14) 3.05(3) ? . 66505
O(9) O(17) 2.69(3) ? . .
O(9) O(20) 3.28(3) ? . .
O(9) O(21) 3.36(3) ? . .
O(9) O(23) 3.54(6) ? . .
O(9) N(1) 3.18(3) ? . 66507
O(9) C(1) 3.06(3) ? . .
O(10) O(2) 2.90(1) ? . 66503
O(10) O(2) 2.90(2) ? . 56505
O(10) O(3) 2.49(2) ? . 66503
O(10) O(3) 2.49(2) ? . 56505
O(10) O(7) 2.88(2) ? . 66503
O(10) O(7) 2.88(1) ? . 56505
O(10) O(12) 2.59(2) ? . .
O(10) O(12) 2.59(2) ? . 66503
O(10) O(12) 2.59(2) ? . 56505
O(11) O(11) 3.14(3) ? . 66507
O(11) O(12) 2.81(3) ? . .
O(11) O(12) 2.79(3) ? . 66503
O(11) O(16) 3.54(2) ? . 66507
O(11) N(1) 3.18(3) ? . .
O(11) N(1) 3.20(3) ? . 66507
O(11) C(1) 3.06(3) ? . 66507
O(12) W(3) 3.58(1) ? . 66503
O(12) O(7) 2.64(2) ? . 56505
O(12) O(10) 2.59(2) ? . 66503
O(12) O(10) 2.59(2) ? . 56505
O(12) O(11) 2.79(3) ? . 56505
O(12) O(12) 2.68(2) ? . 66503
O(12) O(12) 2.68(3) ? . 56505
O(12) O(23) 2.85(4) ? . 66507
O(13) O(14) 2.84(2) ? . .
O(13) O(14) 2.83(2) ? . 65503
O(13) O(14) 2.84(2) ? . 66505
O(13) O(14) 2.84(2) ? . 66508
O(13) O(14) 2.84(2) ? . 55510
O(13) O(14) 2.83(2) ? . 65512
O(13) O(16) 2.83(2) ? . .
O(13) O(16) 2.83(2) ? . 65503
O(13) O(16) 2.83(2) ? . 66505
O(13) O(16) 2.83(2) ? . 66508
O(13) O(16) 2.83(2) ? . 55510
O(13) O(16) 2.83(2) ? . 65512
O(13) C(1) 3.18(3) ? . .
O(13) C(1) 3.18(2) ? . 65503
O(13) C(1) 3.18(2) ? . 66505
O(13) C(1) 3.18(2) ? . 66508
O(13) C(1) 3.18(3) ? . 55510
O(13) C(1) 3.18(2) ? . 65512
O(14) Cr(1) 3.32(2) ? . 65503
O(14) O(9) 3.05(2) ? . 65503
O(14) O(13) 2.84(2) ? . 65503
O(14) O(13) 2.83(2) ? . 66505
O(14) O(14) 2.74(3) ? . 55510
O(14) O(15) 2.72(4) ? . .
O(14) O(16) 2.73(3) ? . .
O(14) O(16) 2.19(3) ? . 65503
O(14) O(16) 3.55(3) ? . 65512
O(14) O(17) 3.20(4) ? . 65503
O(14) O(23) 3.48(5) ? . 65503
O(14) C(1) 3.43(3) ? . 65512
O(15) O(6) 3.14(3) ? . 55510
O(15) O(14) 2.72(4) ? . 55510
O(15) O(16) 2.75(2) ? . .
O(15) O(16) 2.75(2) ? . 55510
O(15) O(17) 2.63(3) ? . 65503
O(15) O(17) 2.63(3) ? . 65512
O(15) O(19) 3.33(4) ? . 65503
O(15) O(19) 3.33(4) ? . 65512
O(16) Cr(1) 3.31(2) ? . 66505
O(16) O(11) 3.54(2) ? . 66507
O(16) O(13) 2.83(2) ? . 65503
O(16) O(13) 2.83(2) ? . 66505
O(16) O(14) 2.19(2) ? . 66505
O(16) O(14) 3.55(2) ? . 66508
O(16) O(16) 2.87(2) ? . 55510
O(16) C(1) 3.50(3) ? . 55510
O(17) O(6) 3.20(4) ? . 66505
O(17) O(14) 3.20(3) ? . 66505
O(17) O(15) 2.63(4) ? . 66505
O(17) O(18) 2.76(4) ? . .
O(17) O(19) 2.73(3) ? . .
O(17) O(19) 3.58(3) ? . 55510
O(17) O(20) 2.73(5) ? . .
O(17) O(21) 2.68(5) ? . .
O(17) O(21) 3.55(4) ? . 55510
O(17) O(23) 2.37(5) ? . .
O(18) O(5) 3.55(4) ? . 66505
O(18) O(6) 3.36(4) ? . 66505
O(18) O(19) 2.83(4) ? . .
O(18) O(20) 2.74(6) ? . .
O(18) O(22) 2.83(4) ? . .
O(18) O(23) 3.23(4) ? . .
O(18) N(1) 3.43(5) ? . 66505
O(19) Cr(2) 3.08(3) ? . 55510
O(19) O(6) 3.50(4) ? . 66505
O(19) O(15) 3.33(3) ? . 66505
O(19) O(17) 3.58(3) ? . 55510
O(19) O(21) 2.74(5) ? . .
O(19) O(21) 3.04(5) ? . 55510
O(19) O(22) 2.88(4) ? . .
O(20) O(5) 3.45(4) ? . 66503
O(20) O(21) 2.81(4) ? . .
O(20) O(22) 2.80(3) ? . .
O(20) O(23) 3.58(7) ? . .
O(20) N(1) 3.39(4) ? . 66507
O(21) Cr(2) 3.09(3) ? . 55510
O(21) O(5) 3.51(4) ? . 66503
O(21) O(17) 3.55(4) ? . 55510
O(21) O(19) 3.04(5) ? . 55510
O(21) O(22) 2.91(3) ? . .
O(21) C(3) 3.32(5) ? . .
O(22) C(2) 3.40(6) ? . .
O(22) C(3) 3.06(4) ? . .
O(23) O(6) 3.26(5) ? . 66505
O(23) O(12) 2.85(4) ? . 66507
O(23) O(14) 3.48(4) ? . 66505
O(23) N(1) 3.05(6) ? . 66505
O(23) N(1) 2.99(7) ? . 66507
N(1) O(7) 3.13(3) ? . 66507
N(1) O(9) 3.18(3) ? . 66507
N(1) O(11) 3.20(3) ? . 66507
N(1) O(18) 3.43(4) ? . 65503
N(1) O(20) 3.39(4) ? . 66507
N(1) O(23) 3.05(7) ? . 65503
N(1) O(23) 2.99(7) ? . 66507
N(1) C(3) 3.58(4) ? . 56505
C(1) Cr(1) 2.96(2) ? . 66505
C(1) O(11) 3.06(3) ? . 66507
C(1) O(13) 3.18(3) ? . 65503
C(1) O(13) 3.18(3) ? . 66505
C(1) O(14) 3.43(3) ? . 66508
C(1) O(16) 3.50(3) ? . 55510
C(2) Cr(2) 3.17(4) ? . 55510
C(2) O(5) 3.41(6) ? . 66505
C(2) O(5) 3.41(6) ? . 66508
C(2) O(22) 3.40(6) ? . 55510
C(3) O(5) 3.13(4) ? . 66503
C(3) N(1) 3.58(6) ? . 66503

loop_
_geom_torsion_atom_site_label_1
_geom_torsion_atom_site_label_2
_geom_torsion_atom_site_label_3
_geom_torsion_atom_site_label_4
_geom_torsion
_geom_torsion_publ_flag
_geom_torsion_site_symmetry_1
_geom_torsion_site_symmetry_2
_geom_torsion_site_symmetry_3
_geom_torsion_site_symmetry_4
O(2) W(1) O(1) W(2) 31(1) ? . . . .
O(3) W(1) O(1) W(2) -51(1) ? . . . .
O(4) W(1) O(1) W(2) -133(1) ? . . . .
O(5) W(1) O(1) W(2) -42(2) ? . . . .
O(6) W(1) O(1) W(2) 126(1) ? . . . .
O(1) W(1) O(2) W(3) -28(2) ? . . . .
O(3) W(1) O(2) W(3) 55(2) ? . . . .
O(4) W(1) O(2) W(3) 36(3) ? . . . .
O(5) W(1) O(2) W(3) 129(2) ? . . . .
O(6) W(1) O(2) W(3) -133(2) ? . . . .
O(1) W(1) O(3) P(1) 39(1) ? . . . .
O(2) W(1) O(3) P(1) -46(1) ? . . . .
O(4) W(1) O(3) P(1) 128(1) ? . . . .
O(5) W(1) O(3) P(1) -137(1) ? . . . .
O(7) W(2) O(1) W(1) -30(1) ? . . . .
O(8) W(2) O(1) W(1) 133(1) ? . . . .
O(9) W(2) O(1) W(1) -126(1) ? . . . .
O(1) W(2) O(7) W(3) 24(2) ? . . . .
O(8) W(2) O(7) W(3) -48(3) ? . . . .
O(9) W(2) O(7) W(3) 127(2) ? . . . .
O(7) W(3) O(2) W(1) 28(2) ? . . . .
O(10) W(3) O(2) W(1) -55(2) ? . . . .
O(11) W(3) O(2) W(1) 130(2) ? . . . .
O(12) W(3) O(2) W(1) -128(2) ? . . . .
O(2) W(3) O(7) W(2) -24(2) ? . . . .
O(10) W(3) O(7) W(2) 59(2) ? . . . .
O(11) W(3) O(7) W(2) -126(1) ? . . . .
O(12) W(3) O(7) W(2) 53(2) ? . . . .
O(2) W(3) O(10) P(1) 43(2) ? . . . .
O(7) W(3) O(10) P(1) -44(2) ? . . . .
O(12) W(3) O(10) P(1) 133(2) ? . . . .
O(13) Cr(1) O(16) C(1) -22(9) ? . . . .
O(14) Cr(1) O(16) C(1) -118(3) ? . . . .
O(15) Cr(1) O(16) C(1) 156(4) ? . . . .
O(17) Cr(2) O(19) C(2) 166(10) ? . . . .
O(18) Cr(2) O(19) C(2) 78(10) ? . . . .
O(21) Cr(2) O(19) C(2) -110(10) ? . . . .
O(22) Cr(2) O(19) C(2) -15(10) ? . . . .
O(17) Cr(2) O(20) C(3) 151(3) ? . . . .
O(18) Cr(2) O(20) C(3) -120(3) ? . . . .
O(21) Cr(2) O(20) C(3) 68(3) ? . . . .
O(22) Cr(2) O(20) C(3) -27(3) ? . . . .
O(10) P(1) O(3) W(1) 63(4) ? . . . .
O(3) P(1) O(10) W(3) -59(5) ? . . . .
